data_7025536
loop_
_publ_author_name
'Arnold, Polly L.'
'Turner, Zo\"e R'
'Germeroth, Anne I.'
'Casely, Ian J.'
'Bellabarba, Ronan'
'Tooze, Robert P.'

_publ_section_title
;
 Lanthanide/actinide differentiation with sterically encumbered
 N-heterocyclic carbene ligands.
;
_journal_issue 29
_journal_name_full 'Dalton transactions (Cambridge, England : 2003)'
_journal_page_first 6808
_journal_page_last 6814
_journal_paper_doi 10.1039/c001584a
_journal_volume 39
_journal_year 2010
_chemical_formula_moiety 'C38 H64 Ce N5 O2 Si2'
_chemical_formula_sum 'C38 H64 Ce N5 O2 Si2'
_chemical_formula_weight 819.24
_chemical_name_systematic
;
?
;
_space_group_IT_number 2
_symmetry_cell_setting triclinic
_symmetry_space_group_name_Hall '-P 1'
_symmetry_space_group_name_H-M 'P -1'
_atom_sites_solution_hydrogens geom
_atom_sites_solution_primary direct
_atom_sites_solution_secondary difmap
_audit_creation_method SHELXL-97
_cell_angle_alpha 89.924(2)
_cell_angle_beta 112.910(2)
_cell_angle_gamma 89.187(2)
_cell_formula_units_Z 2
_cell_length_a 11.1139(4)
_cell_length_b 18.0530(6)
_cell_length_c 11.5188(4)
_cell_measurement_reflns_used 15887
_cell_measurement_temperature 150(2)
_cell_measurement_theta_max 28.4
_cell_measurement_theta_min 1.13
_cell_volume 2128.54(13)
_computing_cell_refinement 'SAINT (Siemans, 1995)'
_computing_data_collection 'SMART (Siemans, 1993)'
_computing_data_reduction 'SAINT (Siemans, 1995)'
_computing_molecular_graphics 'ORTEP (Farrugia, 1997)'
_computing_publication_material 'enCIFer (Allen et al., 2004)'
_computing_structure_refinement 'SHELXL-97 (Sheldrick, 1997)'
_computing_structure_solution 'SIR-92 (Giacovazzo, 1994)'
_diffrn_ambient_temperature 150(2)
_diffrn_measured_fraction_theta_full 0.989
_diffrn_measured_fraction_theta_max 0.935
_diffrn_measurement_device_type 'Brucker SMART APEX CCD area detector'
_diffrn_measurement_method 'omega scans'
_diffrn_radiation_monochromator graphite
_diffrn_radiation_source 'fine-focus sealed tube'
_diffrn_radiation_type MoK\a
_diffrn_radiation_wavelength 0.71073
_diffrn_reflns_av_R_equivalents 0.0000
_diffrn_reflns_av_sigmaI/netI 0.0603
_diffrn_reflns_limit_h_max 13
_diffrn_reflns_limit_h_min -14
_diffrn_reflns_limit_k_max 23
_diffrn_reflns_limit_k_min -23
_diffrn_reflns_limit_l_max 15
_diffrn_reflns_limit_l_min 0
_diffrn_reflns_number 17055
_diffrn_reflns_theta_full 27.50
_diffrn_reflns_theta_max 28.40
_diffrn_reflns_theta_min 1.13
_diffrn_standards_decay_% 0
_diffrn_standards_number 0
_exptl_absorpt_coefficient_mu 1.161
_exptl_absorpt_correction_T_max 0.8202
_exptl_absorpt_correction_T_min 0.6272
_exptl_absorpt_correction_type multi-scan
_exptl_absorpt_process_details SADABS
_exptl_crystal_colour yellow
_exptl_crystal_density_diffrn 1.278
_exptl_crystal_density_method 'not measured'
_exptl_crystal_description block
_exptl_crystal_F_000 858
_exptl_crystal_size_max 0.4
_exptl_crystal_size_mid 0.2
_exptl_crystal_size_min 0.17
_refine_diff_density_max 1.511
_refine_diff_density_min -1.834
_refine_diff_density_rms 0.132
_refine_ls_extinction_method none
_refine_ls_goodness_of_fit_ref 1.151
_refine_ls_hydrogen_treatment riding
_refine_ls_matrix_type full
_refine_ls_number_parameters 449
_refine_ls_number_reflns 17055
_refine_ls_number_restraints 0
_refine_ls_restrained_S_all 1.151
_refine_ls_R_factor_all 0.0627
_refine_ls_R_factor_gt 0.0561
_refine_ls_shift/su_max 0.001
_refine_ls_shift/su_mean 0.000
_refine_ls_structure_factor_coef Fsqd
_refine_ls_weighting_details 'calc w=1/[\s^2^(Fo^2^)+(0.0352P)^2^+5.4025P] where P=(Fo^2^+2Fc^2^)/3'
_refine_ls_weighting_scheme calc
_refine_ls_wR_factor_gt 0.1269
_refine_ls_wR_factor_ref 0.1317
_reflns_number_gt 15887
_reflns_number_total 17055
_reflns_threshold_expression >2sigma(I)
_cod_data_source_file c001584a.txt
_cod_data_source_block po8058_CeLm2N
_cod_depositor_comments
;
The following automatic conversions were performed:

'_symmetry_cell_setting' value 'Triclinic' changed to 'triclinic'
according to /home/saulius/struct/CIF-dictionaries/cif_core.dic
dictionary named 'cif_core.dic' version 2.4.2 from 2011-04-26.

Automatic conversion script
Id: cif_fix_values 1891 2012-01-12 08:04:46Z andrius 
;
_cod_original_sg_symbol_H-M P-1
_cod_database_code 7025536

loop_
_symmetry_equiv_pos_as_xyz
'x, y, z'
'-x, -y, -z'

loop_
_atom_site_label
_atom_site_type_symbol
_atom_site_fract_x
_atom_site_fract_y
_atom_site_fract_z
_atom_site_U_iso_or_equiv
_atom_site_adp_type
_atom_site_occupancy
_atom_site_symmetry_multiplicity
_atom_site_calc_flag
_atom_site_refinement_flags
C1 C 0.1674(4) 0.3082(2) 0.4259(4) 0.0251(8) Uani 1 1 d .
C5 C -0.0348(5) 0.3288(3) 0.2537(5) 0.0370(11) Uani 1 1 d .
H5A H -0.1145 0.3063 0.2563 0.044 Uiso 1 1 calc R
H5B H -0.0485 0.3392 0.1650 0.044 Uiso 1 1 calc R
C6 C 0.0023(5) 0.3980(3) 0.3335(5) 0.0362(11) Uani 1 1 d .
H6A H 0.0202 0.4394 0.2864 0.043 Uiso 1 1 calc R
H6B H -0.0675 0.4133 0.3621 0.043 Uiso 1 1 calc R
C7 C 0.1884(5) 0.4283(3) 0.5379(5) 0.0336(10) Uani 1 1 d .
H7A H 0.1285 0.4709 0.5293 0.040 Uiso 1 1 calc R
H7B H 0.2647 0.4468 0.5231 0.040 Uiso 1 1 calc R
C8 C 0.2363(4) 0.3981(2) 0.6747(4) 0.0269(9) Uani 1 1 d .
C9 C 0.1206(6) 0.3696(4) 0.7013(6) 0.0526(16) Uani 1 1 d .
H9A H 0.0792 0.3293 0.6432 0.079 Uiso 1 1 calc R
H9B H 0.0570 0.4100 0.6894 0.079 Uiso 1 1 calc R
H9C H 0.1516 0.3512 0.7883 0.079 Uiso 1 1 calc R
C10 C 0.3014(5) 0.4622(3) 0.7636(5) 0.0413(12) Uani 1 1 d .
H10A H 0.3316 0.4449 0.8512 0.062 Uiso 1 1 calc R
H10B H 0.2380 0.5029 0.7499 0.062 Uiso 1 1 calc R
H10C H 0.3760 0.4795 0.7464 0.062 Uiso 1 1 calc R
C11 C 0.5787(4) 0.1850(2) 0.8328(4) 0.0229(8) Uani 1 1 d .
C15 C 0.7417(5) 0.1675(3) 1.0372(4) 0.0322(10) Uani 1 1 d .
H15A H 0.7415 0.1910 1.1147 0.039 Uiso 1 1 calc R
H15B H 0.8326 0.1544 1.0493 0.039 Uiso 1 1 calc R
C16 C 0.6542(5) 0.1000(3) 1.0015(4) 0.0333(10) Uani 1 1 d .
H16A H 0.7055 0.0541 1.0055 0.040 Uiso 1 1 calc R
H16B H 0.6059 0.0945 1.0572 0.040 Uiso 1 1 calc R
C17 C 0.4648(5) 0.0645(2) 0.8027(4) 0.0294(10) Uani 1 1 d .
H17A H 0.4743 0.0206 0.8572 0.035 Uiso 1 1 calc R
H17B H 0.4808 0.0479 0.7280 0.035 Uiso 1 1 calc R
C18 C 0.3242(5) 0.0935(2) 0.7585(4) 0.0269(9) Uani 1 1 d .
C19 C 0.2953(6) 0.1224(3) 0.8704(5) 0.0417(13) Uani 1 1 d .
H19A H 0.3526 0.1639 0.9092 0.063 Uiso 1 1 calc R
H19B H 0.3108 0.0826 0.9327 0.063 Uiso 1 1 calc R
H19C H 0.2039 0.1392 0.8407 0.063 Uiso 1 1 calc R
C20 C 0.2326(5) 0.0309(3) 0.6945(5) 0.0416(12) Uani 1 1 d .
H20A H 0.1419 0.0482 0.6690 0.062 Uiso 1 1 calc R
H20B H 0.2491 -0.0109 0.7532 0.062 Uiso 1 1 calc R
H20C H 0.2478 0.0151 0.6199 0.062 Uiso 1 1 calc R
C21 C 0.0894(4) 0.2073(2) 0.2720(4) 0.0254(9) Uani 1 1 d .
C22 C 0.0491(4) 0.1478(3) 0.3248(4) 0.0289(9) Uani 1 1 d .
C23 C 0.0601(5) 0.0766(3) 0.2811(5) 0.0348(10) Uani 1 1 d .
H23 H 0.0339 0.0353 0.3163 0.042 Uiso 1 1 calc R
C24 C 0.1082(5) 0.0646(3) 0.1878(5) 0.0366(11) Uani 1 1 d .
C25 C 0.1421(5) 0.1256(3) 0.1358(4) 0.0343(11) Uani 1 1 d .
H25 H 0.1718 0.1182 0.0697 0.041 Uiso 1 1 calc R
C26 C 0.1349(4) 0.1975(3) 0.1757(4) 0.0293(9) Uani 1 1 d .
C31 C 0.7178(4) 0.2909(2) 0.9245(4) 0.0274(9) Uani 1 1 d .
C32 C 0.6549(5) 0.3473(3) 0.9656(4) 0.0323(10) Uani 1 1 d .
C33 C 0.6939(5) 0.4186(3) 0.9632(5) 0.0403(12) Uani 1 1 d .
H33 H 0.6509 0.4572 0.9889 0.048 Uiso 1 1 calc R
C34 C 0.7932(5) 0.4369(3) 0.9249(5) 0.0402(12) Uani 1 1 d .
C35 C 0.8565(5) 0.3807(3) 0.8893(5) 0.0379(11) Uani 1 1 d .
H35 H 0.9271 0.3924 0.8658 0.045 Uiso 1 1 calc R
C36 C 0.8195(4) 0.3070(3) 0.8867(4) 0.0279(9) Uani 1 1 d .
C37 C 0.5749(5) 0.4025(3) 0.5932(5) 0.0361(11) Uani 1 1 d .
H37A H 0.4838 0.4119 0.5814 0.054 Uiso 1 1 calc R
H37B H 0.6151 0.4491 0.5849 0.054 Uiso 1 1 calc R
H37C H 0.6229 0.3812 0.6773 0.054 Uiso 1 1 calc R
C38 C 0.7520(6) 0.3356(3) 0.4787(7) 0.0584(18) Uani 1 1 d .
H38A H 0.8111 0.3147 0.5597 0.088 Uiso 1 1 calc R
H38B H 0.7774 0.3865 0.4703 0.088 Uiso 1 1 calc R
H38C H 0.7571 0.3055 0.4100 0.088 Uiso 1 1 calc R
C39 C 0.4743(6) 0.3791(3) 0.3162(5) 0.0466(14) Uani 1 1 d .
H39A H 0.4778 0.3485 0.2473 0.070 Uiso 1 1 calc R
H39B H 0.5056 0.4288 0.3100 0.070 Uiso 1 1 calc R
H39C H 0.3840 0.3825 0.3103 0.070 Uiso 1 1 calc R
C40 C 0.4292(5) 0.1011(3) 0.4372(5) 0.0355(11) Uani 1 1 d .
H40A H 0.4317 0.0946 0.5226 0.053 Uiso 1 1 calc R
H40B H 0.4464 0.0533 0.4059 0.053 Uiso 1 1 calc R
H40C H 0.3428 0.1200 0.3815 0.053 Uiso 1 1 calc R
C41 C 0.5545(6) 0.1709(3) 0.2755(5) 0.0465(14) Uani 1 1 d .
H41A H 0.4675 0.1867 0.2161 0.070 Uiso 1 1 calc R
H41B H 0.5749 0.1213 0.2531 0.070 Uiso 1 1 calc R
H41C H 0.6196 0.2058 0.2718 0.070 Uiso 1 1 calc R
C42 C 0.7177(5) 0.1265(3) 0.5449(5) 0.0416(12) Uani 1 1 d .
H42A H 0.7887 0.1584 0.5460 0.062 Uiso 1 1 calc R
H42B H 0.7279 0.0776 0.5129 0.062 Uiso 1 1 calc R
H42C H 0.7204 0.1214 0.6306 0.062 Uiso 1 1 calc R
C220 C -0.0040(5) 0.1576(3) 0.4251(5) 0.0396(12) Uani 1 1 d .
H22A H 0.0675 0.1689 0.5053 0.059 Uiso 1 1 calc R
H22B H -0.0462 0.1118 0.4341 0.059 Uiso 1 1 calc R
H22C H -0.0682 0.1984 0.4015 0.059 Uiso 1 1 calc R
C240 C 0.1287(7) -0.0127(3) 0.1499(6) 0.0532(15) Uani 1 1 d .
H24A H 0.2182 -0.0296 0.2006 0.080 Uiso 1 1 calc R
H24B H 0.1146 -0.0130 0.0605 0.080 Uiso 1 1 calc R
H24C H 0.0668 -0.0460 0.1641 0.080 Uiso 1 1 calc R
C260 C 0.1801(5) 0.2621(3) 0.1214(5) 0.0391(11) Uani 1 1 d .
H26A H 0.2518 0.2866 0.1886 0.059 Uiso 1 1 calc R
H26B H 0.1074 0.2975 0.0833 0.059 Uiso 1 1 calc R
H26C H 0.2104 0.2445 0.0569 0.059 Uiso 1 1 calc R
C320 C 0.5436(6) 0.3287(3) 1.0056(5) 0.0450(13) Uani 1 1 d .
H32A H 0.4675 0.3136 0.9317 0.067 Uiso 1 1 calc R
H32B H 0.5204 0.3725 1.0433 0.067 Uiso 1 1 calc R
H32C H 0.5710 0.2882 1.0675 0.067 Uiso 1 1 calc R
C340 C 0.8275(7) 0.5170(3) 0.9183(8) 0.072(2) Uani 1 1 d .
H34A H 0.7517 0.5438 0.8576 0.108 Uiso 1 1 calc R
H34B H 0.9008 0.5198 0.8914 0.108 Uiso 1 1 calc R
H34C H 0.8522 0.5395 1.0017 0.108 Uiso 1 1 calc R
C360 C 0.8835(5) 0.2464(3) 0.8394(5) 0.0373(11) Uani 1 1 d .
H36A H 0.9156 0.2070 0.9031 0.056 Uiso 1 1 calc R
H36B H 0.9568 0.2668 0.8233 0.056 Uiso 1 1 calc R
H36C H 0.8195 0.2262 0.7612 0.056 Uiso 1 1 calc R
N1 N 0.1211(4) 0.3743(2) 0.4402(4) 0.0307(8) Uani 1 1 d .
N2 N 0.0818(4) 0.2807(2) 0.3166(3) 0.0273(8) Uani 1 1 d .
N3 N 0.5651(4) 0.1172(2) 0.8715(3) 0.0246(7) Uani 1 1 d .
N4 N 0.6783(3) 0.2161(2) 0.9253(3) 0.0258(7) Uani 1 1 d .
N5 N 0.5276(4) 0.2520(2) 0.4931(4) 0.0263(7) Uani 1 1 d .
O1 O 0.3275(3) 0.34163(17) 0.6916(3) 0.0262(6) Uani 1 1 d .
O2 O 0.3052(3) 0.15100(17) 0.6709(3) 0.0276(7) Uani 1 1 d .
Si1 Si 0.58041(12) 0.33592(7) 0.47105(12) 0.0273(3) Uani 1 1 d .
Si2 Si 0.55728(13) 0.16884(7) 0.44024(11) 0.0266(3) Uani 1 1 d .
Ce1 Ce 0.38900(2) 0.245969(13) 0.61323(2) 0.01718(6) Uani 1 1 d .

loop_
_atom_site_aniso_label
_atom_site_aniso_U_11
_atom_site_aniso_U_22
_atom_site_aniso_U_33
_atom_site_aniso_U_23
_atom_site_aniso_U_13
_atom_site_aniso_U_12
C1 0.026(2) 0.024(2) 0.022(2) -0.0016(16) 0.0061(18) 0.0035(16)
C5 0.029(2) 0.046(3) 0.027(2) -0.005(2) 0.002(2) 0.012(2)
C6 0.031(2) 0.037(3) 0.031(2) 0.002(2) 0.002(2) 0.014(2)
C7 0.034(2) 0.023(2) 0.033(2) -0.0049(19) 0.002(2) 0.0045(19)
C8 0.023(2) 0.027(2) 0.027(2) -0.0080(17) 0.0047(19) 0.0026(17)
C9 0.036(3) 0.078(5) 0.050(3) -0.020(3) 0.023(3) -0.010(3)
C10 0.042(3) 0.033(3) 0.037(3) -0.013(2) 0.002(3) 0.009(2)
C11 0.0222(19) 0.025(2) 0.0215(19) 0.0011(16) 0.0091(17) 0.0005(16)
C15 0.030(2) 0.036(3) 0.023(2) 0.0107(19) 0.002(2) 0.0003(19)
C16 0.039(3) 0.032(3) 0.024(2) 0.0081(19) 0.007(2) 0.000(2)
C17 0.041(3) 0.019(2) 0.028(2) 0.0023(17) 0.012(2) -0.0041(19)
C18 0.031(2) 0.023(2) 0.029(2) 0.0002(17) 0.013(2) -0.0053(17)
C19 0.044(3) 0.049(3) 0.037(3) 0.002(2) 0.022(3) 0.000(3)
C20 0.042(3) 0.031(3) 0.043(3) 0.005(2) 0.007(3) -0.013(2)
C21 0.0204(19) 0.030(2) 0.0205(19) -0.0054(16) 0.0018(17) 0.0011(16)
C22 0.0179(19) 0.039(3) 0.024(2) -0.0039(18) 0.0008(18) -0.0023(18)
C23 0.029(2) 0.032(3) 0.034(3) 0.000(2) 0.003(2) -0.0037(19)
C24 0.038(3) 0.032(3) 0.031(2) -0.008(2) 0.004(2) 0.002(2)
C25 0.037(3) 0.040(3) 0.022(2) -0.0076(19) 0.008(2) 0.004(2)
C26 0.025(2) 0.039(3) 0.020(2) -0.0039(18) 0.0052(19) 0.0017(19)
C31 0.027(2) 0.026(2) 0.022(2) 0.0021(16) 0.0015(18) -0.0024(17)
C32 0.035(2) 0.036(3) 0.019(2) -0.0015(19) 0.003(2) 0.004(2)
C33 0.046(3) 0.032(3) 0.028(2) -0.011(2) -0.001(2) 0.003(2)
C34 0.036(3) 0.026(3) 0.035(3) -0.004(2) -0.012(2) -0.011(2)
C35 0.031(2) 0.042(3) 0.032(2) 0.005(2) 0.003(2) -0.010(2)
C36 0.024(2) 0.033(2) 0.020(2) -0.0040(17) 0.0004(18) -0.0096(18)
C37 0.044(3) 0.026(2) 0.034(2) -0.0025(19) 0.011(2) -0.005(2)
C38 0.036(3) 0.050(4) 0.101(5) 0.003(3) 0.040(4) -0.006(3)
C39 0.064(4) 0.038(3) 0.033(3) 0.011(2) 0.014(3) -0.008(3)
C40 0.041(3) 0.030(3) 0.036(3) -0.002(2) 0.015(2) 0.001(2)
C41 0.069(4) 0.046(3) 0.037(3) -0.002(2) 0.034(3) 0.005(3)
C42 0.037(3) 0.047(3) 0.037(3) -0.003(2) 0.011(2) 0.016(2)
C220 0.034(3) 0.053(3) 0.035(3) 0.006(2) 0.017(2) -0.002(2)
C240 0.064(4) 0.038(3) 0.044(3) -0.011(3) 0.006(3) 0.009(3)
C260 0.040(3) 0.044(3) 0.036(3) -0.001(2) 0.018(2) -0.003(2)
C320 0.051(3) 0.055(4) 0.034(3) 0.005(2) 0.022(3) 0.012(3)
C340 0.050(4) 0.032(3) 0.095(5) 0.006(3) -0.014(4) -0.011(3)
C360 0.032(2) 0.043(3) 0.038(3) -0.005(2) 0.015(2) -0.006(2)
N1 0.0263(19) 0.030(2) 0.0263(19) -0.0052(16) 0.0005(17) 0.0108(16)
N2 0.0255(18) 0.0287(19) 0.0214(17) -0.0041(14) 0.0024(16) 0.0069(15)
N3 0.0270(18) 0.0230(19) 0.0208(17) 0.0079(14) 0.0061(16) 0.0001(14)
N4 0.0249(18) 0.0268(18) 0.0185(16) 0.0059(14) 0.0007(15) -0.0027(14)
N5 0.0290(19) 0.0268(18) 0.0264(18) 0.0008(14) 0.0143(17) 0.0015(14)
O1 0.0265(15) 0.0260(16) 0.0231(15) -0.0026(12) 0.0064(14) 0.0057(12)
O2 0.0275(16) 0.0258(16) 0.0294(16) 0.0031(13) 0.0108(15) -0.0050(13)
Si1 0.0256(6) 0.0306(7) 0.0291(6) 0.0030(5) 0.0144(5) -0.0014(5)
Si2 0.0316(6) 0.0290(6) 0.0228(6) 0.0003(5) 0.0146(5) 0.0046(5)
Ce1 0.01809(10) 0.01731(9) 0.01675(10) 0.00164(7) 0.00752(7) 0.00144(7)

loop_
_atom_type_symbol
_atom_type_description
_atom_type_scat_dispersion_real
_atom_type_scat_dispersion_imag
_atom_type_scat_source
C C 0.0033 0.0016 'International Tables Vol C Tables 4.2.6.8 and 6.1.1.4'
H H 0.0000 0.0000 'International Tables Vol C Tables 4.2.6.8 and 6.1.1.4'
N N 0.0061 0.0033 'International Tables Vol C Tables 4.2.6.8 and 6.1.1.4'
O O 0.0106 0.0060 'International Tables Vol C Tables 4.2.6.8 and 6.1.1.4'
Si Si 0.0817 0.0704 'International Tables Vol C Tables 4.2.6.8 and 6.1.1.4'
Ce Ce -0.2486 2.6331 'International Tables Vol C Tables 4.2.6.8 and 6.1.1.4'

loop_
_geom_angle_atom_site_label_1
_geom_angle_atom_site_label_2
_geom_angle_atom_site_label_3
_geom_angle
N1 C1 N2 106.7(4)
N1 C1 Ce1 121.3(3)
N2 C1 Ce1 131.7(3)
N2 C5 C6 101.4(4)
N2 C5 H5A 111.5
C6 C5 H5A 111.5
N2 C5 H5B 111.5
C6 C5 H5B 111.5
H5A C5 H5B 109.3
N1 C6 C5 102.8(4)
N1 C6 H6A 111.2
C5 C6 H6A 111.2
N1 C6 H6B 111.2
C5 C6 H6B 111.2
H6A C6 H6B 109.1
N1 C7 C8 114.8(4)
N1 C7 H7A 108.6
C8 C7 H7A 108.6
N1 C7 H7B 108.6
C8 C7 H7B 108.6
H7A C7 H7B 107.6
O1 C8 C9 110.2(4)
O1 C8 C10 109.2(4)
C9 C8 C10 110.3(4)
O1 C8 C7 109.6(3)
C9 C8 C7 110.0(4)
C10 C8 C7 107.5(4)
C8 C9 H9A 109.5
C8 C9 H9B 109.5
H9A C9 H9B 109.5
C8 C9 H9C 109.5
H9A C9 H9C 109.5
H9B C9 H9C 109.5
C8 C10 H10A 109.5
C8 C10 H10B 109.5
H10A C10 H10B 109.5
C8 C10 H10C 109.5
H10A C10 H10C 109.5
H10B C10 H10C 109.5
N3 C11 N4 107.4(4)
N3 C11 Ce1 120.7(3)
N4 C11 Ce1 131.0(3)
N4 C15 C16 101.5(4)
N4 C15 H15A 111.5
C16 C15 H15A 111.5
N4 C15 H15B 111.5
C16 C15 H15B 111.5
H15A C15 H15B 109.3
N3 C16 C15 102.7(3)
N3 C16 H16A 111.2
C15 C16 H16A 111.2
N3 C16 H16B 111.2
C15 C16 H16B 111.2
H16A C16 H16B 109.1
N3 C17 C18 115.5(4)
N3 C17 H17A 108.4
C18 C17 H17A 108.4
N3 C17 H17B 108.4
C18 C17 H17B 108.4
H17A C17 H17B 107.5
O2 C18 C20 108.8(4)
O2 C18 C17 109.2(3)
C20 C18 C17 108.7(4)
O2 C18 C19 109.5(4)
C20 C18 C19 110.1(4)
C17 C18 C19 110.7(4)
C18 C19 H19A 109.5
C18 C19 H19B 109.5
H19A C19 H19B 109.5
C18 C19 H19C 109.5
H19A C19 H19C 109.5
H19B C19 H19C 109.5
C18 C20 H20A 109.5
C18 C20 H20B 109.5
H20A C20 H20B 109.5
C18 C20 H20C 109.5
H20A C20 H20C 109.5
H20B C20 H20C 109.5
C22 C21 C26 121.9(4)
C22 C21 N2 119.0(4)
C26 C21 N2 119.1(4)
C21 C22 C23 117.7(4)
C21 C22 C220 122.5(4)
C23 C22 C220 119.8(4)
C24 C23 C22 122.0(4)
C24 C23 H23 119.0
C22 C23 H23 119.0
C25 C24 C23 117.8(4)
C25 C24 C240 121.3(5)
C23 C24 C240 120.8(5)
C24 C25 C26 123.0(4)
C24 C25 H25 118.5
C26 C25 H25 118.5
C25 C26 C21 117.5(4)
C25 C26 C260 121.3(4)
C21 C26 C260 121.2(4)
C36 C31 C32 121.1(4)
C36 C31 N4 119.9(4)
C32 C31 N4 118.9(4)
C33 C32 C31 117.8(4)
C33 C32 C320 121.8(5)
C31 C32 C320 120.3(5)
C32 C33 C34 122.8(5)
C32 C33 H33 118.6
C34 C33 H33 118.6
C35 C34 C33 118.4(5)
C35 C34 C340 121.2(5)
C33 C34 C340 120.3(5)
C34 C35 C36 121.7(5)
C34 C35 H35 119.2
C36 C35 H35 119.2
C31 C36 C35 118.1(4)
C31 C36 C360 120.6(4)
C35 C36 C360 121.3(4)
Si1 C37 H37A 109.5
Si1 C37 H37B 109.5
H37A C37 H37B 109.5
Si1 C37 H37C 109.5
H37A C37 H37C 109.5
H37B C37 H37C 109.5
Si1 C38 H38A 109.5
Si1 C38 H38B 109.5
H38A C38 H38B 109.5
Si1 C38 H38C 109.5
H38A C38 H38C 109.5
H38B C38 H38C 109.5
Si1 C39 H39A 109.5
Si1 C39 H39B 109.5
H39A C39 H39B 109.5
Si1 C39 H39C 109.5
H39A C39 H39C 109.5
H39B C39 H39C 109.5
Si2 C40 H40A 109.5
Si2 C40 H40B 109.5
H40A C40 H40B 109.5
Si2 C40 H40C 109.5
H40A C40 H40C 109.5
H40B C40 H40C 109.5
Si2 C41 H41A 109.5
Si2 C41 H41B 109.5
H41A C41 H41B 109.5
Si2 C41 H41C 109.5
H41A C41 H41C 109.5
H41B C41 H41C 109.5
Si2 C42 H42A 109.5
Si2 C42 H42B 109.5
H42A C42 H42B 109.5
Si2 C42 H42C 109.5
H42A C42 H42C 109.5
H42B C42 H42C 109.5
C22 C220 H22A 109.5
C22 C220 H22B 109.5
H22A C220 H22B 109.5
C22 C220 H22C 109.5
H22A C220 H22C 109.5
H22B C220 H22C 109.5
C24 C240 H24A 109.5
C24 C240 H24B 109.5
H24A C240 H24B 109.5
C24 C240 H24C 109.5
H24A C240 H24C 109.5
H24B C240 H24C 109.5
C26 C260 H26A 109.5
C26 C260 H26B 109.5
H26A C260 H26B 109.5
C26 C260 H26C 109.5
H26A C260 H26C 109.5
H26B C260 H26C 109.5
C32 C320 H32A 109.5
C32 C320 H32B 109.5
H32A C320 H32B 109.5
C32 C320 H32C 109.5
H32A C320 H32C 109.5
H32B C320 H32C 109.5
C34 C340 H34A 109.5
C34 C340 H34B 109.5
H34A C340 H34B 109.5
C34 C340 H34C 109.5
H34A C340 H34C 109.5
H34B C340 H34C 109.5
C36 C360 H36A 109.5
C36 C360 H36B 109.5
H36A C360 H36B 109.5
C36 C360 H36C 109.5
H36A C360 H36C 109.5
H36B C360 H36C 109.5
C1 N1 C7 126.2(4)
C1 N1 C6 114.1(4)
C7 N1 C6 118.7(4)
C1 N2 C21 124.4(4)
C1 N2 C5 113.9(4)
C21 N2 C5 121.1(4)
C11 N3 C17 126.3(4)
C11 N3 C16 114.0(4)
C17 N3 C16 119.4(4)
C11 N4 C31 124.7(4)
C11 N4 C15 114.0(4)
C31 N4 C15 121.1(4)
Si1 N5 Si2 127.9(2)
Si1 N5 Ce1 117.80(18)
Si2 N5 Ce1 114.25(19)
C8 O1 Ce1 147.8(3)
C18 O2 Ce1 147.1(3)
N5 Si1 C37 110.6(2)
N5 Si1 C39 112.5(2)
C37 Si1 C39 105.2(3)
N5 Si1 C38 114.2(2)
C37 Si1 C38 106.7(3)
C39 Si1 C38 107.0(3)
N5 Si2 C42 112.7(2)
N5 Si2 C40 109.8(2)
C42 Si2 C40 106.0(3)
N5 Si2 C41 114.6(2)
C42 Si2 C41 107.1(2)
C40 Si2 C41 106.1(3)
C42 Si2 Ce1 111.93(16)
C40 Si2 Ce1 72.60(15)
C41 Si2 Ce1 139.72(19)
O1 Ce1 O2 105.00(10)
O1 Ce1 N5 124.33(13)
O2 Ce1 N5 130.65(12)
O1 Ce1 C1 71.79(12)
O2 Ce1 C1 100.99(12)
N5 Ce1 C1 95.91(13)
O1 Ce1 C11 100.04(11)
O2 Ce1 C11 71.56(12)
N5 Ce1 C11 96.48(12)
C1 Ce1 C11 167.55(10)
O1 Ce1 Si2 150.56(8)
O2 Ce1 Si2 104.44(8)
N5 Ce1 Si2 26.24(10)
C1 Ce1 Si2 102.62(8)
C11 Ce1 Si2 89.08(8)

loop_
_geom_bond_atom_site_label_1
_geom_bond_atom_site_label_2
_geom_bond_distance
C1 N1 1.328(5)
C1 N2 1.348(6)
C1 Ce1 2.786(4)
C5 N2 1.480(6)
C5 C6 1.516(7)
C5 H5A 0.9900
C5 H5B 0.9900
C6 N1 1.469(6)
C6 H6A 0.9900
C6 H6B 0.9900
C7 N1 1.465(6)
C7 C8 1.549(7)
C7 H7A 0.9900
C7 H7B 0.9900
C8 O1 1.386(5)
C8 C9 1.528(7)
C8 C10 1.536(6)
C9 H9A 0.9800
C9 H9B 0.9800
C9 H9C 0.9800
C10 H10A 0.9800
C10 H10B 0.9800
C10 H10C 0.9800
C11 N3 1.332(5)
C11 N4 1.334(5)
C11 Ce1 2.798(4)
C15 N4 1.483(5)
C15 C16 1.524(7)
C15 H15A 0.9900
C15 H15B 0.9900
C16 N3 1.467(6)
C16 H16A 0.9900
C16 H16B 0.9900
C17 N3 1.456(6)
C17 C18 1.527(7)
C17 H17A 0.9900
C17 H17B 0.9900
C18 O2 1.402(5)
C18 C20 1.519(7)
C18 C19 1.535(6)
C19 H19A 0.9800
C19 H19B 0.9800
C19 H19C 0.9800
C20 H20A 0.9800
C20 H20B 0.9800
C20 H20C 0.9800
C21 C22 1.396(6)
C21 C26 1.397(6)
C21 N2 1.436(5)
C22 C23 1.401(7)
C22 C220 1.498(6)
C23 C24 1.390(7)
C23 H23 0.9500
C24 C25 1.379(7)
C24 C240 1.504(7)
C25 C26 1.389(7)
C25 H25 0.9500
C26 C260 1.505(7)
C31 C36 1.394(6)
C31 C32 1.410(6)
C31 N4 1.427(5)
C32 C33 1.368(7)
C32 C320 1.520(7)
C33 C34 1.383(7)
C33 H33 0.9500
C34 C35 1.378(8)
C34 C340 1.510(8)
C35 C36 1.395(7)
C35 H35 0.9500
C36 C360 1.509(7)
C37 Si1 1.870(5)
C37 H37A 0.9800
C37 H37B 0.9800
C37 H37C 0.9800
C38 Si1 1.874(5)
C38 H38A 0.9800
C38 H38B 0.9800
C38 H38C 0.9800
C39 Si1 1.874(6)
C39 H39A 0.9800
C39 H39B 0.9800
C39 H39C 0.9800
C40 Si2 1.880(5)
C40 H40A 0.9800
C40 H40B 0.9800
C40 H40C 0.9800
C41 Si2 1.886(5)
C41 H41A 0.9800
C41 H41B 0.9800
C41 H41C 0.9800
C42 Si2 1.871(5)
C42 H42A 0.9800
C42 H42B 0.9800
C42 H42C 0.9800
C220 H22A 0.9800
C220 H22B 0.9800
C220 H22C 0.9800
C240 H24A 0.9800
C240 H24B 0.9800
C240 H24C 0.9800
C260 H26A 0.9800
C260 H26B 0.9800
C260 H26C 0.9800
C320 H32A 0.9800
C320 H32B 0.9800
C320 H32C 0.9800
C340 H34A 0.9800
C340 H34B 0.9800
C340 H34C 0.9800
C360 H36A 0.9800
C360 H36B 0.9800
C360 H36C 0.9800
N5 Si1 1.687(4)
N5 Si2 1.697(4)
N5 Ce1 2.442(3)
O1 Ce1 2.172(3)
O2 Ce1 2.184(3)
Si2 Ce1 3.4990(11)

loop_
_geom_torsion_atom_site_label_1
_geom_torsion_atom_site_label_2
_geom_torsion_atom_site_label_3
_geom_torsion_atom_site_label_4
_geom_torsion
N2 C5 C6 N1 -9.5(5)
N1 C7 C8 O1 62.5(5)
N1 C7 C8 C9 -58.8(5)
N1 C7 C8 C10 -178.9(4)
N4 C15 C16 N3 5.8(4)
N3 C17 C18 O2 64.2(5)
N3 C17 C18 C20 -177.3(4)
N3 C17 C18 C19 -56.3(5)
C26 C21 C22 C23 2.3(6)
N2 C21 C22 C23 -178.8(4)
C26 C21 C22 C220 -177.9(4)
N2 C21 C22 C220 1.0(6)
C21 C22 C23 C24 -0.5(7)
C220 C22 C23 C24 179.7(5)
C22 C23 C24 C25 -1.8(7)
C22 C23 C24 C240 175.2(5)
C23 C24 C25 C26 2.5(8)
C240 C24 C25 C26 -174.5(5)
C24 C25 C26 C21 -0.7(8)
C24 C25 C26 C260 176.5(5)
C22 C21 C26 C25 -1.7(7)
N2 C21 C26 C25 179.4(4)
C22 C21 C26 C260 -179.0(4)
N2 C21 C26 C260 2.2(6)
C36 C31 C32 C33 2.2(7)
N4 C31 C32 C33 -179.6(4)
C36 C31 C32 C320 179.6(4)
N4 C31 C32 C320 -2.2(7)
C31 C32 C33 C34 -1.4(7)
C320 C32 C33 C34 -178.7(5)
C32 C33 C34 C35 -0.9(8)
C32 C33 C34 C340 177.1(6)
C33 C34 C35 C36 2.4(8)
C340 C34 C35 C36 -175.5(5)
C32 C31 C36 C35 -0.8(7)
N4 C31 C36 C35 -179.0(4)
C32 C31 C36 C360 -178.3(4)
N4 C31 C36 C360 3.5(6)
C34 C35 C36 C31 -1.5(7)
C34 C35 C36 C360 175.9(5)
N2 C1 N1 C7 -172.6(4)
Ce1 C1 N1 C7 12.6(6)
N2 C1 N1 C6 -4.1(5)
Ce1 C1 N1 C6 -178.8(3)
C8 C7 N1 C1 -54.4(6)
C8 C7 N1 C6 137.5(4)
C5 C6 N1 C1 9.1(5)
C5 C6 N1 C7 178.5(4)
N1 C1 N2 C21 -174.0(4)
Ce1 C1 N2 C21 0.0(6)
N1 C1 N2 C5 -3.1(5)
Ce1 C1 N2 C5 170.9(3)
C22 C21 N2 C1 77.4(5)
C26 C21 N2 C1 -103.7(5)
C22 C21 N2 C5 -92.9(5)
C26 C21 N2 C5 86.0(5)
C6 C5 N2 C1 8.3(5)
C6 C5 N2 C21 179.6(4)
N4 C11 N3 C17 177.3(4)
Ce1 C11 N3 C17 7.6(5)
N4 C11 N3 C16 3.6(5)
Ce1 C11 N3 C16 -166.1(3)
C18 C17 N3 C11 -53.6(5)
C18 C17 N3 C16 119.8(4)
C15 C16 N3 C11 -6.2(5)
C15 C16 N3 C17 179.6(4)
N3 C11 N4 C31 -174.9(4)
Ce1 C11 N4 C31 -6.6(6)
N3 C11 N4 C15 0.8(5)
Ce1 C11 N4 C15 169.1(3)
C36 C31 N4 C11 -96.7(5)
C32 C31 N4 C11 85.1(5)
C36 C31 N4 C15 87.9(5)
C32 C31 N4 C15 -90.4(5)
C16 C15 N4 C11 -4.4(5)
C16 C15 N4 C31 171.5(4)
C9 C8 O1 Ce1 83.2(6)
C10 C8 O1 Ce1 -155.6(4)
C7 C8 O1 Ce1 -38.0(7)
C20 C18 O2 Ce1 -154.0(4)
C17 C18 O2 Ce1 -35.6(6)
C19 C18 O2 Ce1 85.7(6)
Si2 N5 Si1 C37 -159.0(3)
Ce1 N5 Si1 C37 21.7(3)
Si2 N5 Si1 C39 83.6(4)
Ce1 N5 Si1 C39 -95.6(3)
Si2 N5 Si1 C38 -38.6(4)
Ce1 N5 Si1 C38 142.2(3)
Si1 N5 Si2 C42 83.3(4)
Ce1 N5 Si2 C42 -97.4(3)
Si1 N5 Si2 C40 -158.7(3)
Ce1 N5 Si2 C40 20.5(3)
Si1 N5 Si2 C41 -39.5(4)
Ce1 N5 Si2 C41 139.8(3)
Si1 N5 Si2 Ce1 -179.3(5)
C8 O1 Ce1 O2 -92.4(5)
C8 O1 Ce1 N5 89.1(5)
C8 O1 Ce1 C1 4.4(5)
C8 O1 Ce1 C11 -165.9(5)
C8 O1 Ce1 Si2 87.8(5)
C18 O2 Ce1 O1 -95.5(5)
C18 O2 Ce1 N5 82.9(5)
C18 O2 Ce1 C1 -169.4(5)
C18 O2 Ce1 C11 0.3(5)
C18 O2 Ce1 Si2 84.4(5)
Si1 N5 Ce1 O1 0.7(3)
Si2 N5 Ce1 O1 -178.63(17)
Si1 N5 Ce1 O2 -177.36(18)
Si2 N5 Ce1 O2 3.3(3)
Si1 N5 Ce1 C1 72.7(2)
Si2 N5 Ce1 C1 -106.7(2)
Si1 N5 Ce1 C11 -106.1(2)
Si2 N5 Ce1 C11 74.5(2)
Si1 N5 Ce1 Si2 179.3(4)
N1 C1 Ce1 O1 11.4(3)
N2 C1 Ce1 O1 -161.9(4)
N1 C1 Ce1 O2 113.7(3)
N2 C1 Ce1 O2 -59.5(4)
N1 C1 Ce1 N5 -112.8(3)
N2 C1 Ce1 N5 73.9(4)
N1 C1 Ce1 C11 61.7(8)
N2 C1 Ce1 C11 -111.5(6)
N1 C1 Ce1 Si2 -138.6(3)
N2 C1 Ce1 Si2 48.2(4)
N3 C11 Ce1 O1 118.5(3)
N4 C11 Ce1 O1 -48.5(4)
N3 C11 Ce1 O2 15.9(3)
N4 C11 Ce1 O2 -151.1(4)
N3 C11 Ce1 N5 -114.9(3)
N4 C11 Ce1 N5 78.1(4)
N3 C11 Ce1 C1 70.6(7)
N4 C11 Ce1 C1 -96.5(7)
N3 C11 Ce1 Si2 -89.7(3)
N4 C11 Ce1 Si2 103.3(3)
N5 Si2 Ce1 O1 2.3(3)
C42 Si2 Ce1 O1 101.8(3)
C40 Si2 Ce1 O1 -157.5(2)
C41 Si2 Ce1 O1 -62.9(4)
N5 Si2 Ce1 O2 -177.4(2)
C42 Si2 Ce1 O2 -77.9(2)
C40 Si2 Ce1 O2 22.8(2)
C41 Si2 Ce1 O2 117.4(3)
C42 Si2 Ce1 N5 99.5(3)
C40 Si2 Ce1 N5 -159.8(3)
C41 Si2 Ce1 N5 -65.2(4)
N5 Si2 Ce1 C1 77.6(2)
C42 Si2 Ce1 C1 177.1(2)
C40 Si2 Ce1 C1 -82.2(2)
C41 Si2 Ce1 C1 12.3(3)
N5 Si2 Ce1 C11 -106.7(2)
C42 Si2 Ce1 C11 -7.2(2)
C40 Si2 Ce1 C11 93.5(2)
C41 Si2 Ce1 C11 -171.9(3)
